data_7031760
loop_
_publ_author_name
'Kumar, Dheeraj'
'Singh, Jatinder'
'Elias, Anil J.'

_publ_section_title
;
 Chiral multidentate oxazoline ligands based on cyclophosphazene cores:
 synthesis, characterization and complexation studies.
;
_journal_issue 37
_journal_name_full 'Dalton transactions (Cambridge, England : 2003)'
_journal_page_first 13899
_journal_page_last 13912
_journal_paper_doi 10.1039/c4dt01741b
_journal_volume 43
_journal_year 2014
_chemical_absolute_configuration syn
_chemical_formula_moiety 'C54 H44 N5 O4 P3'
_chemical_formula_sum 'C54 H44 N5 O4 P3'
_chemical_formula_weight 919.85
_chemical_name_systematic
; 
 ? 
;
_space_group_IT_number 4
_symmetry_cell_setting monoclinic
_symmetry_space_group_name_Hall 'P 2yb'
_symmetry_space_group_name_H-M 'P 1 21 1'
_atom_sites_solution_hydrogens geom
_atom_sites_solution_primary direct
_atom_sites_solution_secondary difmap
_audit_creation_method SHELXL-97
_cell_angle_alpha 90.00
_cell_angle_beta 105.78(2)
_cell_angle_gamma 90.00
_cell_formula_units_Z 2
_cell_length_a 10.764(13)
_cell_length_b 16.732(17)
_cell_length_c 13.314(17)
_cell_measurement_temperature 298(2)
_cell_volume 2308(5)
_computing_cell_refinement 'Bruker SMART'
_computing_data_collection 'Bruker SMART'
_computing_data_reduction 'Bruker SAINT'
_computing_molecular_graphics 'Bruker SHELXTL'
_computing_publication_material 'Bruker SHELXTL'
_computing_structure_refinement 'SHELXL-97 (Sheldrick, 1997)'
_computing_structure_solution 'SHELXS-97 (Sheldrick, 1990)'
_diffrn_ambient_temperature 298(2)
_diffrn_measured_fraction_theta_full 0.995
_diffrn_measured_fraction_theta_max 0.995
_diffrn_measurement_device_type 'CCD area detector'
_diffrn_measurement_method 'phi and omega scans'
_diffrn_radiation_monochromator graphite
_diffrn_radiation_source 'fine-focus sealed tube'
_diffrn_radiation_type MoK\a
_diffrn_radiation_wavelength 0.71073
_diffrn_reflns_av_R_equivalents 0.0000
_diffrn_reflns_av_sigmaI/netI 0.0755
_diffrn_reflns_limit_h_max 10
_diffrn_reflns_limit_h_min -12
_diffrn_reflns_limit_k_max 14
_diffrn_reflns_limit_k_min 0
_diffrn_reflns_limit_l_max 15
_diffrn_reflns_limit_l_min 0
_diffrn_reflns_number 2977
_diffrn_reflns_theta_full 25.00
_diffrn_reflns_theta_max 25.00
_diffrn_reflns_theta_min 3.93
_exptl_absorpt_coefficient_mu 0.183
_exptl_absorpt_correction_T_max 0.974
_exptl_absorpt_correction_T_min 0.964
_exptl_absorpt_correction_type multi-scan
_exptl_absorpt_process_details '(SADABS; Bruker, 2000)'
_exptl_crystal_colour colorless
_exptl_crystal_density_diffrn 1.324
_exptl_crystal_density_method 'not measured'
_exptl_crystal_description block
_exptl_crystal_F_000 960
_exptl_crystal_size_max 0.198
_exptl_crystal_size_mid 0.178
_exptl_crystal_size_min 0.145
_refine_diff_density_max 0.203
_refine_diff_density_min -0.195
_refine_diff_density_rms 0.047
_refine_ls_abs_structure_details 'Flack H D (1983), Acta Cryst. A39, 876-881'
_refine_ls_abs_structure_Flack 0.23(19)
_refine_ls_extinction_method none
_refine_ls_goodness_of_fit_ref 1.018
_refine_ls_hydrogen_treatment constr
_refine_ls_matrix_type full
_refine_ls_number_parameters 595
_refine_ls_number_reflns 2977
_refine_ls_number_restraints 1
_refine_ls_restrained_S_all 1.018
_refine_ls_R_factor_all 0.0920
_refine_ls_R_factor_gt 0.0541
_refine_ls_shift/su_max 0.000
_refine_ls_shift/su_mean 0.000
_refine_ls_structure_factor_coef Fsqd
_refine_ls_weighting_details 'calc w=1/[\s^2^(Fo^2^)+(0.0807P)^2^+0.0000P] where P=(Fo^2^+2Fc^2^)/3'
_refine_ls_weighting_scheme calc
_refine_ls_wR_factor_gt 0.1259
_refine_ls_wR_factor_ref 0.1513
_reflns_number_gt 1983
_reflns_number_total 2977
_reflns_threshold_expression >2sigma(I)
_cod_data_source_file c4dt01741b2.cif
_cod_data_source_block compd7
_cod_depositor_comments 'Adding full bibliography for 7031756--7031762.cif.'
_cod_original_sg_symbol_Hall P2yb
_cod_original_sg_symbol_H-M P21
_cod_database_code 7031760

loop_
_symmetry_equiv_pos_as_xyz
'x, y, z'
'-x, y+1/2, -z'

loop_
_atom_site_label
_atom_site_type_symbol
_atom_site_fract_x
_atom_site_fract_y
_atom_site_fract_z
_atom_site_U_iso_or_equiv
_atom_site_adp_type
_atom_site_occupancy
_atom_site_symmetry_multiplicity
_atom_site_calc_flag
_atom_site_refinement_flags
N1 N 0.8406(7) 0.5729(4) 0.8652(5) 0.0405(19) Uani 1 1 d .
N2 N 0.7269(7) 0.4770(5) 0.9791(5) 0.051(2) Uani 1 1 d .
N3 N 0.8643(7) 0.4137(5) 0.8565(5) 0.045(2) Uani 1 1 d .
N4 N 0.6596(10) 0.8292(7) 0.4594(6) 0.069(3) Uani 1 1 d .
N5 N 1.4310(9) 0.4190(7) 1.2622(7) 0.068(3) Uani 1 1 d .
P1 P 0.8888(2) 0.49738(16) 0.81707(14) 0.0455(7) Uani 1 1 d .
P2 P 0.7556(2) 0.56465(16) 0.94523(17) 0.0446(7) Uani 1 1 d .
P3 P 0.7833(2) 0.39962(15) 0.93969(17) 0.0466(7) Uani 1 1 d .
O1 O 0.8361(6) 0.4966(4) 0.6937(4) 0.0564(18) Uani 1 1 d .
O2 O 1.0378(5) 0.5072(4) 0.8233(4) 0.0508(17) Uani 1 1 d .
O3 O 0.8231(8) 0.7927(5) 0.3977(5) 0.074(2) Uani 1 1 d .
O4 O 1.4221(8) 0.5521(5) 1.2726(5) 0.082(3) Uani 1 1 d .
C1 C 0.8130(10) 0.5676(6) 0.6353(6) 0.050(3) Uani 1 1 d .
C2 C 0.7012(10) 0.6094(7) 0.6258(7) 0.060(3) Uani 1 1 d .
H2 H 0.6413 0.5924 0.6601 0.072 Uiso 1 1 calc R
C3 C 0.6791(9) 0.6764(7) 0.5654(6) 0.053(3) Uani 1 1 d .
H3 H 0.6027 0.7047 0.5573 0.064 Uiso 1 1 calc R
C4 C 0.7675(11) 0.7022(7) 0.5168(6) 0.055(3) Uani 1 1 d .
C5 C 0.8796(11) 0.6599(7) 0.5284(7) 0.059(3) Uani 1 1 d .
H5 H 0.9414 0.6773 0.4963 0.071 Uiso 1 1 calc R
C6 C 0.8997(11) 0.5924(7) 0.5871(7) 0.062(3) Uani 1 1 d .
H6 H 0.9749 0.5631 0.5938 0.074 Uiso 1 1 calc R
C7 C 0.7453(11) 0.7774(8) 0.4586(6) 0.058(3) Uani 1 1 d .
C8 C 0.6742(11) 0.8971(8) 0.3924(8) 0.070(3) Uani 1 1 d .
H8 H 0.5942 0.9042 0.3365 0.084 Uiso 1 1 calc R
C9 C 0.7804(14) 0.8687(8) 0.3463(8) 0.088(4) Uani 1 1 d .
H9A H 0.7479 0.8614 0.2714 0.106 Uiso 1 1 calc R
H9B H 0.8509 0.9068 0.3602 0.106 Uiso 1 1 calc R
C10 C 0.7082(10) 0.9737(9) 0.4522(8) 0.068(3) Uani 1 1 d .
C11 C 0.7853(11) 0.9736(9) 0.5535(8) 0.079(4) Uani 1 1 d .
H11 H 0.8152 0.9259 0.5874 0.095 Uiso 1 1 calc R
C12 C 0.8175(14) 1.0471(11) 0.6043(11) 0.096(5) Uani 1 1 d .
H12 H 0.8659 1.0476 0.6737 0.115 Uiso 1 1 calc R
C13 C 0.7808(18) 1.1159(12) 0.5561(13) 0.109(5) Uani 1 1 d .
H13 H 0.8097 1.1633 0.5911 0.131 Uiso 1 1 calc R
C14 C 0.7038(16) 1.1194(12) 0.4590(16) 0.108(5) Uani 1 1 d .
H14 H 0.6747 1.1681 0.4275 0.130 Uiso 1 1 calc R
C15 C 0.6682(13) 1.0464(11) 0.4059(10) 0.088(4) Uani 1 1 d .
H15 H 0.6163 1.0474 0.3375 0.106 Uiso 1 1 calc R
C16 C 1.1271(8) 0.5034(7) 0.9227(6) 0.049(3) Uani 1 1 d .
C17 C 1.2010(10) 0.4358(7) 0.9463(7) 0.061(3) Uani 1 1 d .
H17 H 1.1906 0.3938 0.8991 0.073 Uiso 1 1 calc R
C18 C 1.2907(10) 0.4318(7) 1.0417(8) 0.062(3) Uani 1 1 d .
H18 H 1.3444 0.3874 1.0576 0.074 Uiso 1 1 calc R
C19 C 1.3031(8) 0.4915(8) 1.1140(6) 0.051(2) Uani 1 1 d .
C20 C 1.2289(9) 0.5595(7) 1.0859(7) 0.056(3) Uani 1 1 d .
H20 H 1.2401 0.6018 1.1327 0.067 Uiso 1 1 calc R
C21 C 1.1400(9) 0.5663(7) 0.9914(7) 0.055(3) Uani 1 1 d .
H21 H 1.0895 0.6120 0.9739 0.066 Uiso 1 1 calc R
C22 C 1.3926(8) 0.4838(9) 1.2206(7) 0.054(3) Uani 1 1 d .
C23 C 1.5126(11) 0.4385(9) 1.3691(8) 0.069(4) Uani 1 1 d .
H23 H 1.4726 0.4167 1.4212 0.083 Uiso 1 1 calc R
C24 C 1.5061(11) 0.5282(9) 1.3699(8) 0.077(4) Uani 1 1 d .
H24A H 1.4731 0.5465 1.4269 0.092 Uiso 1 1 calc R
H24B H 1.5914 0.5509 1.3787 0.092 Uiso 1 1 calc R
C25 C 1.6447(10) 0.4070(7) 1.3878(7) 0.058(3) Uani 1 1 d .
C26 C 1.7116(12) 0.4111(9) 1.3138(9) 0.087(4) Uani 1 1 d .
H26 H 1.6681 0.4306 1.2482 0.104 Uiso 1 1 calc R
C27 C 1.8352(14) 0.3892(11) 1.3289(13) 0.110(5) Uani 1 1 d .
H27 H 1.8790 0.3981 1.2786 0.133 Uiso 1 1 calc R
C28 C 1.8922(16) 0.3540(11) 1.4201(17) 0.118(6) Uani 1 1 d .
H28 H 1.9741 0.3324 1.4289 0.142 Uiso 1 1 calc R
C29 C 1.8409(17) 0.3483(10) 1.4952(13) 0.113(6) Uani 1 1 d .
H29 H 1.8886 0.3284 1.5594 0.136 Uiso 1 1 calc R
C30 C 1.7068(15) 0.3730(8) 1.4809(9) 0.093(4) Uani 1 1 d .
H30 H 1.6656 0.3659 1.5332 0.112 Uiso 1 1 calc R
C31 C 0.6064(9) 0.6180(6) 0.8905(7) 0.049(3) Uani 1 1 d .
C32 C 0.4925(11) 0.5877(7) 0.9007(8) 0.070(3) Uani 1 1 d .
H32 H 0.4916 0.5402 0.9367 0.084 Uiso 1 1 calc R
C33 C 0.3790(12) 0.6280(9) 0.8572(9) 0.083(4) Uani 1 1 d .
H33 H 0.3004 0.6071 0.8610 0.100 Uiso 1 1 calc R
C34 C 0.3842(11) 0.6988(9) 0.8084(9) 0.076(3) Uani 1 1 d .
H34 H 0.3085 0.7278 0.7825 0.091 Uiso 1 1 calc R
C35 C 0.4969(12) 0.7282(8) 0.7966(9) 0.074(3) Uani 1 1 d .
H35 H 0.4975 0.7752 0.7596 0.088 Uiso 1 1 calc R
C36 C 0.6079(10) 0.6886(7) 0.8389(8) 0.058(3) Uani 1 1 d .
H36 H 0.6858 0.7094 0.8330 0.070 Uiso 1 1 calc R
C37 C 0.8320(10) 0.6204(6) 1.0581(6) 0.047(3) Uani 1 1 d .
C38 C 0.8920(10) 0.6905(7) 1.0530(8) 0.057(3) Uani 1 1 d .
H38 H 0.8927 0.7104 0.9879 0.069 Uiso 1 1 calc R
C39 C 0.9519(11) 0.7330(8) 1.1402(9) 0.068(3) Uani 1 1 d .
H39 H 0.9955 0.7799 1.1342 0.082 Uiso 1 1 calc R
C40 C 0.9479(13) 0.7074(10) 1.2337(8) 0.078(4) Uani 1 1 d .
H40 H 0.9878 0.7370 1.2928 0.093 Uiso 1 1 calc R
C41 C 0.8870(14) 0.6393(10) 1.2438(8) 0.087(4) Uani 1 1 d .
H41 H 0.8838 0.6224 1.3096 0.104 Uiso 1 1 calc R
C42 C 0.8286(11) 0.5937(7) 1.1567(6) 0.068(3) Uani 1 1 d .
H42 H 0.7877 0.5460 1.1639 0.081 Uiso 1 1 calc R
C43 C 0.6544(10) 0.3321(7) 0.8853(7) 0.055(3) Uani 1 1 d .
C44 C 0.5618(12) 0.3172(8) 0.9354(9) 0.076(4) Uani 1 1 d .
H44 H 0.5647 0.3429 0.9979 0.092 Uiso 1 1 calc R
C45 C 0.4640(12) 0.2641(9) 0.8931(11) 0.089(4) Uani 1 1 d .
H45 H 0.3986 0.2559 0.9254 0.107 Uiso 1 1 calc R
C46 C 0.4625(15) 0.2232(10) 0.8036(14) 0.102(5) Uani 1 1 d .
H46 H 0.4000 0.1846 0.7775 0.122 Uiso 1 1 calc R
C47 C 0.5504(17) 0.2396(8) 0.7555(11) 0.094(5) Uani 1 1 d .
H47 H 0.5448 0.2146 0.6920 0.113 Uiso 1 1 calc R
C48 C 0.6493(11) 0.2911(7) 0.7934(8) 0.064(3) Uani 1 1 d .
H48 H 0.7125 0.2988 0.7586 0.077 Uiso 1 1 calc R
C49 C 0.8883(9) 0.3500(6) 1.0519(6) 0.045(3) Uani 1 1 d .
C50 C 0.9993(10) 0.3879(7) 1.1034(7) 0.061(3) Uani 1 1 d .
H50 H 1.0175 0.4384 1.0820 0.073 Uiso 1 1 calc R
C51 C 1.0844(11) 0.3518(10) 1.1869(7) 0.078(4) Uani 1 1 d .
H51 H 1.1595 0.3782 1.2225 0.094 Uiso 1 1 calc R
C52 C 1.0594(10) 0.2795(9) 1.2166(7) 0.060(3) Uani 1 1 d .
H52 H 1.1175 0.2556 1.2733 0.072 Uiso 1 1 calc R
C53 C 0.9532(11) 0.2406(7) 1.1672(7) 0.062(3) Uani 1 1 d .
H53 H 0.9378 0.1900 1.1900 0.074 Uiso 1 1 calc R
C54 C 0.8634(10) 0.2747(7) 1.0809(7) 0.054(3) Uani 1 1 d .
H54 H 0.7898 0.2470 1.0449 0.065 Uiso 1 1 calc R

loop_
_atom_site_aniso_label
_atom_site_aniso_U_11
_atom_site_aniso_U_22
_atom_site_aniso_U_33
_atom_site_aniso_U_23
_atom_site_aniso_U_13
_atom_site_aniso_U_12
N1 0.055(5) 0.028(6) 0.038(3) 0.004(3) 0.012(3) -0.003(4)
N2 0.064(5) 0.033(6) 0.059(4) 0.002(4) 0.022(3) 0.001(4)
N3 0.067(5) 0.032(6) 0.037(4) 0.008(3) 0.014(3) 0.006(4)
N4 0.087(7) 0.057(8) 0.063(5) 0.022(5) 0.018(4) -0.002(6)
N5 0.059(6) 0.039(8) 0.089(6) -0.010(5) -0.007(4) 0.006(5)
P1 0.0572(15) 0.041(2) 0.0372(10) 0.0037(12) 0.0107(9) -0.0020(13)
P2 0.0557(16) 0.032(2) 0.0447(12) -0.0017(11) 0.0113(10) -0.0001(12)
P3 0.0533(16) 0.036(2) 0.0460(12) 0.0009(12) 0.0067(10) -0.0021(12)
O1 0.087(5) 0.045(5) 0.032(3) -0.002(3) 0.007(2) -0.009(4)
O2 0.055(4) 0.052(5) 0.046(3) 0.001(3) 0.015(3) -0.003(3)
O3 0.108(6) 0.065(7) 0.059(4) 0.013(4) 0.039(4) 0.009(5)
O4 0.101(7) 0.055(7) 0.068(5) -0.024(4) -0.012(4) 0.007(5)
C1 0.077(7) 0.032(8) 0.039(4) -0.003(5) 0.013(4) -0.005(6)
C2 0.068(7) 0.065(9) 0.047(5) 0.013(5) 0.016(4) -0.006(6)
C3 0.048(6) 0.061(9) 0.044(5) -0.002(5) 0.002(4) 0.000(5)
C4 0.082(8) 0.051(9) 0.028(4) 0.001(4) 0.005(4) -0.006(6)
C5 0.072(8) 0.055(10) 0.051(5) -0.002(5) 0.019(5) 0.005(6)
C6 0.085(8) 0.044(9) 0.059(6) 0.011(5) 0.024(5) 0.021(6)
C7 0.066(8) 0.065(10) 0.041(5) 0.001(5) 0.012(4) -0.005(7)
C8 0.070(8) 0.057(10) 0.075(7) 0.024(7) 0.008(5) -0.002(6)
C9 0.120(12) 0.082(12) 0.060(6) 0.026(7) 0.021(6) 0.007(8)
C10 0.077(8) 0.051(11) 0.070(6) 0.010(7) 0.007(5) -0.008(7)
C11 0.082(9) 0.068(12) 0.073(7) 0.011(7) -0.005(5) -0.002(7)
C12 0.108(12) 0.096(15) 0.077(8) -0.022(10) 0.015(7) -0.026(10)
C13 0.144(15) 0.065(15) 0.110(12) 0.016(10) 0.021(10) -0.014(10)
C14 0.098(13) 0.071(16) 0.153(15) 0.031(12) 0.032(10) 0.009(10)
C15 0.107(11) 0.069(15) 0.081(9) 0.010(9) 0.012(7) -0.002(9)
C16 0.048(6) 0.044(9) 0.056(5) 0.020(5) 0.012(4) 0.007(5)
C17 0.060(7) 0.060(10) 0.061(6) -0.013(5) 0.016(5) 0.006(6)
C18 0.055(7) 0.052(9) 0.075(7) -0.017(6) 0.011(5) 0.009(5)
C19 0.052(6) 0.043(8) 0.059(5) 0.003(6) 0.016(4) 0.001(6)
C20 0.057(7) 0.045(9) 0.061(6) -0.006(5) 0.009(4) -0.014(6)
C21 0.058(7) 0.035(8) 0.069(6) -0.018(5) 0.011(5) -0.001(5)
C22 0.040(5) 0.051(10) 0.067(5) -0.005(7) 0.008(4) 0.006(6)
C23 0.056(8) 0.084(14) 0.060(7) -0.009(6) 0.004(5) 0.003(6)
C24 0.063(8) 0.065(14) 0.083(8) -0.012(7) -0.012(5) 0.014(6)
C25 0.054(7) 0.059(9) 0.057(5) -0.004(5) 0.008(4) -0.002(6)
C26 0.058(8) 0.113(12) 0.092(8) 0.002(7) 0.025(6) 0.004(7)
C27 0.062(9) 0.127(15) 0.141(13) -0.001(11) 0.025(8) -0.001(9)
C28 0.085(12) 0.114(17) 0.152(15) 0.000(12) 0.024(12) 0.032(10)
C29 0.103(14) 0.105(16) 0.098(11) 0.006(9) -0.029(9) 0.028(10)
C30 0.107(12) 0.076(12) 0.080(8) 0.013(7) -0.001(7) 0.008(8)
C31 0.067(7) 0.035(9) 0.045(5) -0.011(5) 0.013(4) 0.004(5)
C32 0.066(8) 0.072(11) 0.081(7) 0.022(6) 0.036(6) 0.003(6)
C33 0.062(8) 0.080(13) 0.113(9) 0.031(8) 0.033(7) 0.019(7)
C34 0.057(8) 0.065(11) 0.097(8) 0.007(7) 0.006(6) 0.027(6)
C35 0.069(9) 0.060(10) 0.090(8) 0.018(6) 0.018(6) 0.022(7)
C36 0.060(7) 0.038(9) 0.078(7) 0.019(6) 0.021(5) 0.005(6)
C37 0.063(7) 0.026(8) 0.052(5) 0.003(4) 0.018(4) -0.001(5)
C38 0.059(7) 0.051(10) 0.059(6) -0.012(5) 0.011(4) -0.002(6)
C39 0.062(8) 0.065(10) 0.075(8) -0.013(6) 0.013(5) -0.008(6)
C40 0.096(10) 0.072(13) 0.057(7) -0.031(7) 0.008(6) 0.000(8)
C41 0.108(11) 0.105(15) 0.040(6) -0.007(6) 0.009(6) 0.015(9)
C42 0.100(9) 0.063(10) 0.042(5) 0.000(5) 0.023(5) -0.005(6)
C43 0.059(7) 0.045(8) 0.058(6) 0.006(5) 0.010(5) -0.008(5)
C44 0.067(9) 0.073(10) 0.079(7) 0.015(6) 0.002(6) -0.008(7)
C45 0.059(9) 0.097(13) 0.103(9) 0.029(9) 0.008(6) -0.023(8)
C46 0.072(11) 0.086(14) 0.127(13) 0.008(10) -0.008(8) -0.036(8)
C47 0.110(13) 0.053(12) 0.092(9) -0.007(7) -0.019(8) -0.007(9)
C48 0.071(8) 0.045(9) 0.066(6) -0.002(6) 0.000(5) -0.013(6)
C49 0.052(6) 0.036(9) 0.042(5) -0.004(5) 0.007(4) 0.000(5)
C50 0.057(7) 0.065(9) 0.057(5) 0.011(5) 0.009(4) -0.012(6)
C51 0.066(8) 0.109(14) 0.050(6) -0.005(7) -0.002(5) -0.015(7)
C52 0.050(7) 0.069(11) 0.057(6) 0.018(6) 0.008(5) 0.016(6)
C53 0.076(9) 0.052(9) 0.051(6) 0.011(5) 0.007(5) 0.009(6)
C54 0.066(7) 0.038(9) 0.050(5) 0.009(5) 0.001(4) -0.002(6)

loop_
_atom_type_symbol
_atom_type_description
_atom_type_scat_dispersion_real
_atom_type_scat_dispersion_imag
_atom_type_scat_source
C C 0.0033 0.0016 'International Tables Vol C Tables 4.2.6.8 and 6.1.1.4'
H H 0.0000 0.0000 'International Tables Vol C Tables 4.2.6.8 and 6.1.1.4'
N N 0.0061 0.0033 'International Tables Vol C Tables 4.2.6.8 and 6.1.1.4'
O O 0.0106 0.0060 'International Tables Vol C Tables 4.2.6.8 and 6.1.1.4'
P P 0.1023 0.0942 'International Tables Vol C Tables 4.2.6.8 and 6.1.1.4'

loop_
_geom_angle_atom_site_label_1
_geom_angle_atom_site_label_2
_geom_angle_atom_site_label_3
_geom_angle
P1 N1 P2 121.3(5)
P3 N2 P2 122.7(4)
P1 N3 P3 122.9(5)
C7 N4 C8 108.9(10)
C22 N5 C23 105.9(10)
N3 P1 N1 119.0(3)
N3 P1 O1 107.4(4)
N1 P1 O1 111.4(4)
N3 P1 O2 109.8(4)
N1 P1 O2 109.7(4)
O1 P1 O2 97.3(3)
N1 P2 N2 117.5(4)
N1 P2 C37 107.7(4)
N2 P2 C37 109.1(4)
N1 P2 C31 107.3(4)
N2 P2 C31 110.5(5)
C37 P2 C31 103.8(5)
N2 P3 N3 116.1(4)
N2 P3 C43 109.1(5)
N3 P3 C43 108.8(4)
N2 P3 C49 108.2(4)
N3 P3 C49 107.6(4)
C43 P3 C49 106.6(5)
C1 O1 P1 121.8(6)
C16 O2 P1 117.7(5)
C7 O3 C9 106.4(9)
C22 O4 C24 103.6(9)
C6 C1 C2 120.6(10)
C6 C1 O1 119.2(9)
C2 C1 O1 120.1(8)
C3 C2 C1 118.8(9)
C3 C2 H2 120.6
C1 C2 H2 120.6
C4 C3 C2 120.7(10)
C4 C3 H3 119.6
C2 C3 H3 119.6
C3 C4 C5 119.4(10)
C3 C4 C7 119.4(11)
C5 C4 C7 121.0(10)
C6 C5 C4 119.5(10)
C6 C5 H5 120.3
C4 C5 H5 120.3
C1 C6 C5 120.9(10)
C1 C6 H6 119.6
C5 C6 H6 119.6
N4 C7 O3 116.7(10)
N4 C7 C4 126.8(10)
O3 C7 C4 116.5(10)
N4 C8 C10 112.7(9)
N4 C8 C9 102.7(10)
C10 C8 C9 112.4(10)
N4 C8 H8 109.6
C10 C8 H8 109.6
C9 C8 H8 109.6
O3 C9 C8 105.1(9)
O3 C9 H9A 110.7
C8 C9 H9A 110.7
O3 C9 H9B 110.7
C8 C9 H9B 110.7
H9A C9 H9B 108.8
C11 C10 C15 118.0(13)
C11 C10 C8 121.0(13)
C15 C10 C8 121.0(10)
C10 C11 C12 118.4(13)
C10 C11 H11 120.8
C12 C11 H11 120.8
C13 C12 C11 121.8(14)
C13 C12 H12 119.1
C11 C12 H12 119.1
C12 C13 C14 122.2(18)
C12 C13 H13 118.9
C14 C13 H13 118.9
C13 C14 C15 117.4(16)
C13 C14 H14 121.3
C15 C14 H14 121.3
C10 C15 C14 122.1(13)
C10 C15 H15 119.0
C14 C15 H15 119.0
C17 C16 C21 122.1(9)
C17 C16 O2 117.3(9)
C21 C16 O2 120.6(9)
C16 C17 C18 118.2(10)
C16 C17 H17 120.9
C18 C17 H17 120.9
C19 C18 C17 121.7(11)
C19 C18 H18 119.2
C17 C18 H18 119.2
C18 C19 C20 118.1(9)
C18 C19 C22 121.4(11)
C20 C19 C22 120.4(10)
C21 C20 C19 121.9(10)
C21 C20 H20 119.0
C19 C20 H20 119.0
C20 C21 C16 117.9(10)
C20 C21 H21 121.1
C16 C21 H21 121.1
N5 C22 O4 121.1(9)
N5 C22 C19 123.6(12)
O4 C22 C19 115.0(11)
C25 C23 N5 111.9(9)
C25 C23 C24 113.6(11)
N5 C23 C24 102.0(10)
C25 C23 H23 109.7
N5 C23 H23 109.7
C24 C23 H23 109.7
O4 C24 C23 107.1(10)
O4 C24 H24A 110.3
C23 C24 H24A 110.3
O4 C24 H24B 110.3
C23 C24 H24B 110.3
H24A C24 H24B 108.6
C30 C25 C26 116.8(13)
C30 C25 C23 121.0(11)
C26 C25 C23 122.2(10)
C27 C26 C25 124.9(13)
C27 C26 H26 117.6
C25 C26 H26 117.6
C28 C27 C26 116.6(15)
C28 C27 H27 121.7
C26 C27 H27 121.7
C29 C28 C27 123.8(17)
C29 C28 H28 118.1
C27 C28 H28 118.1
C28 C29 C30 120.0(14)
C28 C29 H29 120.0
C30 C29 H29 120.0
C25 C30 C29 117.3(14)
C25 C30 H30 121.3
C29 C30 H30 121.3
C32 C31 C36 120.2(10)
C32 C31 P2 119.9(9)
C36 C31 P2 119.8(8)
C31 C32 C33 119.5(11)
C31 C32 H32 120.2
C33 C32 H32 120.2
C34 C33 C32 118.8(11)
C34 C33 H33 120.6
C32 C33 H33 120.6
C35 C34 C33 121.6(11)
C35 C34 H34 119.2
C33 C34 H34 119.2
C36 C35 C34 119.6(12)
C36 C35 H35 120.2
C34 C35 H35 120.2
C35 C36 C31 120.2(11)
C35 C36 H36 119.9
C31 C36 H36 119.9
C38 C37 C42 117.4(9)
C38 C37 P2 122.3(7)
C42 C37 P2 120.3(8)
C37 C38 C39 122.1(10)
C37 C38 H38 118.9
C39 C38 H38 118.9
C40 C39 C38 120.1(12)
C40 C39 H39 119.9
C38 C39 H39 119.9
C39 C40 C41 120.6(11)
C39 C40 H40 119.7
C41 C40 H40 119.7
C40 C41 C42 120.4(11)
C40 C41 H41 119.8
C42 C41 H41 119.8
C41 C42 C37 119.2(12)
C41 C42 H42 120.4
C37 C42 H42 120.4
C44 C43 C48 118.7(10)
C44 C43 P3 120.6(9)
C48 C43 P3 120.7(8)
C43 C44 C45 119.8(12)
C43 C44 H44 120.1
C45 C44 H44 120.1
C46 C45 C44 120.3(12)
C46 C45 H45 119.8
C44 C45 H45 119.8
C47 C46 C45 118.8(14)
C47 C46 H46 120.6
C45 C46 H46 120.6
C46 C47 C48 123.4(14)
C46 C47 H47 118.3
C48 C47 H47 118.3
C47 C48 C43 118.7(12)
C47 C48 H48 120.7
C43 C48 H48 120.7
C50 C49 C54 120.0(9)
C50 C49 P3 117.9(8)
C54 C49 P3 122.0(7)
C49 C50 C51 120.3(11)
C49 C50 H50 119.8
C51 C50 H50 119.8
C52 C51 C50 119.9(11)
C52 C51 H51 120.0
C50 C51 H51 120.1
C51 C52 C53 121.3(10)
C51 C52 H52 119.4
C53 C52 H52 119.4
C52 C53 C54 121.0(11)
C52 C53 H53 119.5
C54 C53 H53 119.5
C49 C54 C53 117.5(10)
C49 C54 H54 121.3
C53 C54 H54 121.3

loop_
_geom_bond_atom_site_label_1
_geom_bond_atom_site_label_2
_geom_bond_distance
N1 P1 1.568(8)
N1 P2 1.587(7)
N2 P3 1.580(9)
N2 P2 1.589(9)
N3 P1 1.544(8)
N3 P3 1.602(7)
N4 C7 1.269(13)
N4 C8 1.479(14)
N5 C22 1.237(13)
N5 C23 1.492(13)
P1 O1 1.585(5)
P1 O2 1.592(6)
P2 C37 1.770(10)
P2 C31 1.808(10)
P3 C43 1.783(11)
P3 C49 1.811(9)
O1 C1 1.404(11)
O2 C16 1.410(9)
O3 C7 1.339(12)
O3 C9 1.457(14)
O4 C22 1.329(13)
O4 C24 1.421(12)
C1 C6 1.334(13)
C1 C2 1.368(14)
C2 C3 1.363(14)
C2 H2 0.9300
C3 C4 1.358(14)
C3 H3 0.9300
C4 C5 1.371(14)
C4 C7 1.462(15)
C5 C6 1.356(14)
C5 H5 0.9300
C6 H6 0.9300
C8 C10 1.501(17)
C8 C9 1.514(16)
C8 H8 0.9800
C9 H9A 0.9700
C9 H9B 0.9700
C10 C11 1.378(13)
C10 C15 1.380(17)
C11 C12 1.400(17)
C11 H11 0.9300
C12 C13 1.32(2)
C12 H12 0.9300
C13 C14 1.33(2)
C13 H13 0.9300
C14 C15 1.41(2)
C14 H14 0.9300
C15 H15 0.9300
C16 C17 1.368(14)
C16 C21 1.377(14)
C17 C18 1.372(13)
C17 H17 0.9300
C18 C19 1.369(14)
C18 H18 0.9300
C19 C20 1.382(15)
C19 C22 1.488(12)
C20 C21 1.363(12)
C20 H20 0.9300
C21 H21 0.9300
C23 C25 1.474(15)
C23 C24 1.503(15)
C23 H23 0.9800
C24 H24A 0.9700
C24 H24B 0.9700
C25 C30 1.362(15)
C25 C26 1.371(14)
C26 C27 1.340(18)
C26 H26 0.9300
C27 C28 1.34(2)
C27 H27 0.9300
C28 C29 1.27(2)
C28 H28 0.9300
C29 C30 1.46(2)
C29 H29 0.9300
C30 H30 0.9300
C31 C32 1.367(13)
C31 C36 1.369(14)
C32 C33 1.377(16)
C32 H32 0.9300
C33 C34 1.359(16)
C33 H33 0.9300
C34 C35 1.357(16)
C34 H34 0.9300
C35 C36 1.348(15)
C35 H35 0.9300
C36 H36 0.9300
C37 C38 1.349(14)
C37 C42 1.396(11)
C38 C39 1.365(15)
C38 H38 0.9300
C39 C40 1.328(15)
C39 H39 0.9300
C40 C41 1.340(17)
C40 H40 0.9300
C41 C42 1.387(15)
C41 H41 0.9300
C42 H42 0.9300
C43 C44 1.365(16)
C43 C48 1.391(13)
C44 C45 1.375(18)
C44 H44 0.9300
C45 C46 1.371(18)
C45 H45 0.9300
C46 C47 1.308(19)
C46 H46 0.9300
C47 C48 1.355(17)
C47 H47 0.9300
C48 H48 0.9300
C49 C50 1.362(13)
C49 C54 1.365(13)
C50 C51 1.373(15)
C50 H50 0.9300
C51 C52 1.323(16)
C51 H51 0.9300
C52 C53 1.324(16)
C52 H52 0.9300
C53 C54 1.406(14)
C53 H53 0.9300
C54 H54 0.9300

loop_
_geom_torsion_atom_site_label_1
_geom_torsion_atom_site_label_2
_geom_torsion_atom_site_label_3
_geom_torsion_atom_site_label_4
_geom_torsion
P3 N3 P1 N1 4.1(7)
P3 N3 P1 O1 -123.6(5)
P3 N3 P1 O2 131.7(5)
P2 N1 P1 N3 -6.0(6)
P2 N1 P1 O1 119.8(5)
P2 N1 P1 O2 -133.6(5)
P1 N1 P2 N2 2.9(7)
P1 N1 P2 C37 126.5(6)
P1 N1 P2 C31 -122.2(6)
P3 N2 P2 N1 2.3(7)
P3 N2 P2 C37 -120.7(6)
P3 N2 P2 C31 125.8(5)
P2 N2 P3 N3 -4.0(7)
P2 N2 P3 C43 -127.4(5)
P2 N2 P3 C49 117.0(6)
P1 N3 P3 N2 0.8(7)
P1 N3 P3 C43 124.3(6)
P1 N3 P3 C49 -120.5(6)
N3 P1 O1 C1 163.4(7)
N1 P1 O1 C1 31.4(8)
O2 P1 O1 C1 -83.1(7)
N3 P1 O2 C16 -62.7(8)
N1 P1 O2 C16 69.9(8)
O1 P1 O2 C16 -174.2(7)
P1 O1 C1 C6 100.7(9)
P1 O1 C1 C2 -81.0(10)
C6 C1 C2 C3 0.7(15)
O1 C1 C2 C3 -177.5(8)
C1 C2 C3 C4 -1.2(15)
C2 C3 C4 C5 0.4(14)
C2 C3 C4 C7 -175.6(8)
C3 C4 C5 C6 0.8(15)
C7 C4 C5 C6 176.8(9)
C2 C1 C6 C5 0.5(16)
O1 C1 C6 C5 178.8(8)
C4 C5 C6 C1 -1.3(16)
C8 N4 C7 O3 -2.3(14)
C8 N4 C7 C4 178.2(10)
C9 O3 C7 N4 -1.2(13)
C9 O3 C7 C4 178.4(9)
C3 C4 C7 N4 10.9(16)
C5 C4 C7 N4 -165.1(11)
C3 C4 C7 O3 -168.7(9)
C5 C4 C7 O3 15.4(13)
C7 N4 C8 C10 -116.6(11)
C7 N4 C8 C9 4.6(13)
C7 O3 C9 C8 4.0(12)
N4 C8 C9 O3 -5.0(12)
C10 C8 C9 O3 116.3(10)
N4 C8 C10 C11 34.1(15)
C9 C8 C10 C11 -81.3(13)
N4 C8 C10 C15 -148.9(11)
C9 C8 C10 C15 95.7(13)
C15 C10 C11 C12 0.8(17)
C8 C10 C11 C12 177.8(11)
C10 C11 C12 C13 -3(2)
C11 C12 C13 C14 5(2)
C12 C13 C14 C15 -4(3)
C11 C10 C15 C14 -0.1(18)
C8 C10 C15 C14 -177.1(12)
C13 C14 C15 C10 1(2)
P1 O2 C16 C17 106.8(8)
P1 O2 C16 C21 -74.4(10)
C21 C16 C17 C18 -0.4(15)
O2 C16 C17 C18 178.4(9)
C16 C17 C18 C19 3.1(16)
C17 C18 C19 C20 -4.7(15)
C17 C18 C19 C22 174.7(10)
C18 C19 C20 C21 3.8(15)
C22 C19 C20 C21 -175.6(9)
C19 C20 C21 C16 -1.2(14)
C17 C16 C21 C20 -0.5(14)
O2 C16 C21 C20 -179.3(8)
C23 N5 C22 O4 -2.4(12)
C23 N5 C22 C19 -177.3(9)
C24 O4 C22 N5 4.2(12)
C24 O4 C22 C19 179.6(9)
C18 C19 C22 N5 -22.3(14)
C20 C19 C22 N5 157.1(10)
C18 C19 C22 O4 162.5(9)
C20 C19 C22 O4 -18.1(13)
C22 N5 C23 C25 -122.3(11)
C22 N5 C23 C24 -0.5(13)
C22 O4 C24 C23 -3.9(13)
C25 C23 C24 O4 123.4(10)
N5 C23 C24 O4 2.8(14)
N5 C23 C25 C30 -139.1(12)
C24 C23 C25 C30 106.0(14)
N5 C23 C25 C26 41.7(17)
C24 C23 C25 C26 -73.1(15)
C30 C25 C26 C27 -5(2)
C23 C25 C26 C27 174.6(14)
C25 C26 C27 C28 7(2)
C26 C27 C28 C29 -8(3)
C27 C28 C29 C30 7(3)
C26 C25 C30 C29 3.3(19)
C23 C25 C30 C29 -175.9(13)
C28 C29 C30 C25 -5(2)
N1 P2 C31 C32 141.3(8)
N2 P2 C31 C32 12.0(9)
C37 P2 C31 C32 -104.8(8)
N1 P2 C31 C36 -38.6(9)
N2 P2 C31 C36 -167.9(7)
C37 P2 C31 C36 75.3(8)
C36 C31 C32 C33 1.1(16)
P2 C31 C32 C33 -178.8(9)
C31 C32 C33 C34 -2.5(18)
C32 C33 C34 C35 3.8(18)
C33 C34 C35 C36 -3.6(18)
C34 C35 C36 C31 2.1(18)
C32 C31 C36 C35 -0.9(16)
P2 C31 C36 C35 179.0(9)
N1 P2 C37 C38 37.1(10)
N2 P2 C37 C38 165.7(8)
C31 P2 C37 C38 -76.5(10)
N1 P2 C37 C42 -144.8(8)
N2 P2 C37 C42 -16.2(10)
C31 P2 C37 C42 101.6(9)
C42 C37 C38 C39 2.4(16)
P2 C37 C38 C39 -179.4(9)
C37 C38 C39 C40 -2.7(17)
C38 C39 C40 C41 0.9(19)
C39 C40 C41 C42 1(2)
C40 C41 C42 C37 -1.2(19)
C38 C37 C42 C41 -0.5(16)
P2 C37 C42 C41 -178.7(9)
N2 P3 C43 C44 -44.8(10)
N3 P3 C43 C44 -172.4(9)
C49 P3 C43 C44 71.9(10)
N2 P3 C43 C48 137.9(9)
N3 P3 C43 C48 10.3(10)
C49 P3 C43 C48 -105.5(9)
C48 C43 C44 C45 -1.8(17)
P3 C43 C44 C45 -179.1(10)
C43 C44 C45 C46 3(2)
C44 C45 C46 C47 -5(2)
C45 C46 C47 C48 5(2)
C46 C47 C48 C43 -4(2)
C44 C43 C48 C47 1.9(17)
P3 C43 C48 C47 179.2(9)
N2 P3 C49 C50 -66.8(8)
N3 P3 C49 C50 59.4(9)
C43 P3 C49 C50 176.0(8)
N2 P3 C49 C54 117.7(8)
N3 P3 C49 C54 -116.2(8)
C43 P3 C49 C54 0.4(9)
C54 C49 C50 C51 -2.2(15)
P3 C49 C50 C51 -177.9(8)
C49 C50 C51 C52 0.9(17)
C50 C51 C52 C53 0.1(18)
C51 C52 C53 C54 0.3(17)
C50 C49 C54 C53 2.5(14)
P3 C49 C54 C53 178.0(7)
C52 C53 C54 C49 -1.6(15)
